data_7220741
loop_
_publ_author_name
'Zeng, Tinghua'
'Qian, Qinqin'
'Zhao, Bei'
'Yuan, Dan'
'Yao, Yingming'
'Shen, Qi'

_publ_section_title
;
 Synthesis and characterization of rare-earth metal guanidinates
 stabilized by amine-bridged bis(phenolate) ligands and their application
 in the controlled polymerization of rac-lactide and rac-\b-butyrolactone
;
_journal_name_full 'RSC Adv.'
_journal_paper_doi 10.1039/C5RA10151D
_journal_year 2015
_chemical_formula_moiety '2(C45 H80 N5 O2 Si2 Y), C4 H8 O'
_chemical_formula_sum 'C94 H172 N10 O5 Si4 Y2'
_chemical_formula_weight 1812.60
_chemical_name_systematic
; 
 ? 
;
_space_group_IT_number 14
_symmetry_cell_setting monoclinic
_symmetry_Int_Tables_number 14
_symmetry_space_group_name_Hall '-P 2ybc'
_symmetry_space_group_name_H-M 'P 1 21/c 1'
_atom_sites_solution_hydrogens geom
_atom_sites_solution_primary direct
_atom_sites_solution_secondary difmap
_audit_creation_method SHELXL-97
_audit_update_record
;
2015-02-06 deposited with the CCDC.
2015-06-09 downloaded from the CCDC.
;
_cell_angle_alpha 90.00
_cell_angle_beta 102.70(7)
_cell_angle_gamma 90.00
_cell_formula_units_Z 2
_cell_length_a 20.91(5)
_cell_length_b 9.786(18)
_cell_length_c 28.19(9)
_cell_measurement_temperature 223(2)
_cell_measurement_theta_max 27.5
_cell_measurement_theta_min 3.0
_cell_volume 5627(2)
_computing_cell_refinement CrystalClear
_computing_data_collection CrystalClear
_computing_data_reduction CrystalStructur
_computing_structure_refinement 'SHELXL-97 (Sheldrick, 1997)'
_computing_structure_solution 'SHELXS-97 (Sheldrick, 1990)'
_diffrn_ambient_temperature 223(2)
_diffrn_detector_area_resol_mean 14.63
_diffrn_measured_fraction_theta_full 0.989
_diffrn_measured_fraction_theta_max 0.989
_diffrn_measurement_device_type 'Rigaku Saturn'
_diffrn_measurement_method \w
_diffrn_radiation_monochromator graphite
_diffrn_radiation_source 'fine-focus sealed tube'
_diffrn_radiation_type MoK\a
_diffrn_radiation_wavelength 0.71075
_diffrn_reflns_av_R_equivalents 0.1106
_diffrn_reflns_av_sigmaI/netI 0.2874
_diffrn_reflns_limit_h_max 26
_diffrn_reflns_limit_h_min -27
_diffrn_reflns_limit_k_max 12
_diffrn_reflns_limit_k_min -12
_diffrn_reflns_limit_l_max 36
_diffrn_reflns_limit_l_min -19
_diffrn_reflns_number 26518
_diffrn_reflns_theta_full 27.49
_diffrn_reflns_theta_max 27.49
_diffrn_reflns_theta_min 3.04
_exptl_absorpt_coefficient_mu 1.115
_exptl_absorpt_correction_T_max 0.8077
_exptl_absorpt_correction_T_min 0.3042
_exptl_absorpt_correction_type multi-scan
_exptl_absorpt_process_details 'Jacobson, R. (1998) Private communication'
_exptl_crystal_colour colorless
_exptl_crystal_density_diffrn 1.070
_exptl_crystal_density_method 'not measured'
_exptl_crystal_description prism
_exptl_crystal_F_000 1960
_exptl_crystal_size_max 1.40
_exptl_crystal_size_mid 1.00
_exptl_crystal_size_min 0.20
_refine_diff_density_max 1.113
_refine_diff_density_min -0.535
_refine_diff_density_rms 0.086
_refine_ls_extinction_method none
_refine_ls_goodness_of_fit_ref 1.045
_refine_ls_hydrogen_treatment mixed
_refine_ls_matrix_type full
_refine_ls_number_parameters 546
_refine_ls_number_reflns 12769
_refine_ls_number_restraints 0
_refine_ls_restrained_S_all 1.045
_refine_ls_R_factor_all 0.3241
_refine_ls_R_factor_gt 0.1471
_refine_ls_shift/su_max 0.000
_refine_ls_shift/su_mean 0.000
_refine_ls_structure_factor_coef Fsqd
_refine_ls_weighting_details 'calc w=1/[\s^2^(Fo^2^)+(0.1902P)^2^+0.0000P] where P=(Fo^2^+2Fc^2^)/3'
_refine_ls_weighting_scheme calc
_refine_ls_wR_factor_gt 0.3242
_refine_ls_wR_factor_ref 0.4384
_reflns_number_gt 4141
_reflns_number_total 12769
_reflns_threshold_expression >2sigma(I)
_cod_data_source_file c5ra10151d1.cif
_cod_data_source_block shelxl
_cod_original_cell_volume 5627(25)
_cod_database_code 7220741

loop_
_symmetry_equiv_pos_as_xyz
'x, y, z'
'-x, y+1/2, -z+1/2'
'-x, -y, -z'
'x, -y-1/2, z-1/2'

loop_
_atom_site_label
_atom_site_type_symbol
_atom_site_fract_x
_atom_site_fract_y
_atom_site_fract_z
_atom_site_U_iso_or_equiv
_atom_site_adp_type
_atom_site_occupancy
_atom_site_symmetry_multiplicity
_atom_site_calc_flag
_atom_site_refinement_flags
Y1 Y 0.74934(4) 0.46549(10) 0.81819(4) 0.0649(4) Uani 1 1 d .
O1 O 0.8435(3) 0.3747(7) 0.8309(3) 0.080(2) Uani 1 1 d .
O2 O 0.7052(3) 0.4179(7) 0.7460(3) 0.071(2) Uani 1 1 d .
O3 O -0.004(4) 0.155(7) 0.957(2) 0.48(6) Uani 0.50 1 d P
N1 N 0.8154(4) 0.6360(9) 0.8771(3) 0.074(2) Uani 1 1 d .
N2 N 0.7792(4) 0.6708(8) 0.7703(3) 0.066(2) Uani 1 1 d .
N3 N 0.7080(4) 0.3302(8) 0.8716(3) 0.068(2) Uani 1 1 d .
N4 N 0.6484(4) 0.5139(9) 0.8434(4) 0.077(3) Uani 1 1 d .
N5 N 0.5987(4) 0.3451(8) 0.8871(3) 0.064(2) Uani 1 1 d .
Si1 Si 0.5910(2) 0.4078(5) 0.94280(16) 0.1064(13) Uani 1 1 d .
Si2 Si 0.54257(15) 0.2302(3) 0.85374(13) 0.0798(10) Uani 1 1 d .
C1 C 0.9072(5) 0.4070(11) 0.8471(5) 0.074(3) Uani 1 1 d .
C2 C 0.9557(5) 0.3430(12) 0.8277(5) 0.081(3) Uani 1 1 d .
C3 C 1.0205(5) 0.3901(14) 0.8464(5) 0.093(4) Uani 1 1 d .
H3 H 1.0538 0.3519 0.8329 0.111 Uiso 1 1 calc R
C4 C 1.0394(6) 0.4862(16) 0.8823(5) 0.092(4) Uani 1 1 d .
C5 C 0.9882(6) 0.5407(14) 0.9021(5) 0.094(4) Uani 1 1 d .
H5 H 0.9982 0.6034 0.9279 0.112 Uiso 1 1 calc R
C6 C 0.9239(5) 0.5033(11) 0.8840(5) 0.076(3) Uani 1 1 d .
C7 C 0.6978(5) 0.4572(12) 0.7001(5) 0.074(3) Uani 1 1 d .
C8 C 0.6802(5) 0.3641(12) 0.6611(5) 0.075(3) Uani 1 1 d .
C9 C 0.6741(6) 0.4121(13) 0.6138(6) 0.095(4) Uani 1 1 d .
H9 H 0.6620 0.3496 0.5881 0.114 Uiso 1 1 calc R
C10 C 0.6849(6) 0.5452(15) 0.6028(5) 0.090(4) Uani 1 1 d .
C11 C 0.7019(6) 0.6376(13) 0.6409(5) 0.090(4) Uani 1 1 d .
H11 H 0.7100 0.7293 0.6341 0.108 Uiso 1 1 calc R
C12 C 0.7073(6) 0.5975(12) 0.6887(5) 0.079(3) Uani 1 1 d .
C13 C 0.8723(5) 0.5582(12) 0.9087(4) 0.081(3) Uani 1 1 d .
H13A H 0.8938 0.6189 0.9351 0.097 Uiso 1 1 calc R
H13B H 0.8542 0.4812 0.9237 0.097 Uiso 1 1 calc R
C14 C 0.8392(5) 0.7480(12) 0.8501(5) 0.088(4) Uani 1 1 d .
H14A H 0.8806 0.7206 0.8420 0.105 Uiso 1 1 calc R
H14B H 0.8477 0.8293 0.8708 0.105 Uiso 1 1 calc R
C15 C 0.7902(5) 0.7827(11) 0.8042(4) 0.084(4) Uani 1 1 d .
H15A H 0.7486 0.8080 0.8123 0.101 Uiso 1 1 calc R
H15B H 0.8060 0.8619 0.7888 0.101 Uiso 1 1 calc R
C16 C 0.7205(5) 0.6988(12) 0.7301(4) 0.079(3) Uani 1 1 d .
H16A H 0.7259 0.7894 0.7167 0.094 Uiso 1 1 calc R
H16B H 0.6817 0.7026 0.7443 0.094 Uiso 1 1 calc R
C17 C 0.7741(6) 0.6868(12) 0.9099(5) 0.091(4) Uani 1 1 d .
H17A H 0.8003 0.7438 0.9349 0.137 Uiso 1 1 calc R
H17B H 0.7569 0.6098 0.9249 0.137 Uiso 1 1 calc R
H17C H 0.7380 0.7399 0.8912 0.137 Uiso 1 1 calc R
C18 C 0.8367(6) 0.6507(15) 0.7499(5) 0.109(5) Uani 1 1 d .
H18A H 0.8490 0.7369 0.7374 0.164 Uiso 1 1 calc R
H18B H 0.8267 0.5846 0.7236 0.164 Uiso 1 1 calc R
H18C H 0.8726 0.6171 0.7750 0.164 Uiso 1 1 calc R
C19 C 0.9426(6) 0.2352(12) 0.7877(6) 0.090(4) Uani 1 1 d .
C20 C 1.0040(7) 0.1815(18) 0.7717(8) 0.163(8) Uani 1 1 d .
H20A H 1.0312 0.2581 0.7666 0.244 Uiso 1 1 calc R
H20B H 0.9907 0.1305 0.7416 0.244 Uiso 1 1 calc R
H20C H 1.0287 0.1224 0.7968 0.244 Uiso 1 1 calc R
C21 C 0.9079(7) 0.1130(14) 0.8050(7) 0.133(6) Uani 1 1 d .
H21A H 0.9330 0.0822 0.8363 0.199 Uiso 1 1 calc R
H21B H 0.9045 0.0393 0.7815 0.199 Uiso 1 1 calc R
H21C H 0.8644 0.1400 0.8080 0.199 Uiso 1 1 calc R
C22 C 0.8966(7) 0.3053(16) 0.7424(5) 0.118(5) Uani 1 1 d .
H22A H 0.8576 0.3397 0.7517 0.177 Uiso 1 1 calc R
H22B H 0.8842 0.2389 0.7165 0.177 Uiso 1 1 calc R
H22C H 0.9198 0.3804 0.7313 0.177 Uiso 1 1 calc R
C23 C 1.1115(7) 0.5290(18) 0.9043(6) 0.113(5) Uani 1 1 d .
C24 C 1.1138(9) 0.681(2) 0.9009(9) 0.201(10) Uani 1 1 d .
H24A H 1.1194 0.7200 0.9332 0.301 Uiso 1 1 calc R
H24B H 1.0732 0.7139 0.8805 0.301 Uiso 1 1 calc R
H24C H 1.1503 0.7075 0.8869 0.301 Uiso 1 1 calc R
C25 C 1.1293(7) 0.473(3) 0.9571(6) 0.203(12) Uani 1 1 d .
H25A H 1.1764 0.4778 0.9693 0.304 Uiso 1 1 calc R
H25B H 1.1150 0.3789 0.9574 0.304 Uiso 1 1 calc R
H25C H 1.1077 0.5277 0.9776 0.304 Uiso 1 1 calc R
C26 C 1.1571(6) 0.465(2) 0.8743(6) 0.146(7) Uani 1 1 d .
H26A H 1.1410 0.4873 0.8402 0.219 Uiso 1 1 calc R
H26B H 1.1580 0.3669 0.8784 0.219 Uiso 1 1 calc R
H26C H 1.2010 0.5017 0.8853 0.219 Uiso 1 1 calc R
C27 C 0.6643(6) 0.2149(11) 0.6702(5) 0.080(3) Uani 1 1 d .
C28 C 0.7243(7) 0.1463(13) 0.7018(5) 0.114(5) Uani 1 1 d .
H28A H 0.7599 0.1466 0.6849 0.170 Uiso 1 1 calc R
H28B H 0.7136 0.0528 0.7085 0.170 Uiso 1 1 calc R
H28C H 0.7374 0.1958 0.7322 0.170 Uiso 1 1 calc R
C29 C 0.6050(6) 0.2106(14) 0.6942(5) 0.105(4) Uani 1 1 d .
H29A H 0.6131 0.2698 0.7225 0.157 Uiso 1 1 calc R
H29B H 0.5983 0.1177 0.7041 0.157 Uiso 1 1 calc R
H29C H 0.5662 0.2415 0.6712 0.157 Uiso 1 1 calc R
C30 C 0.6465(8) 0.1339(15) 0.6232(5) 0.123(5) Uani 1 1 d .
H30A H 0.6085 0.1749 0.6020 0.184 Uiso 1 1 calc R
H30B H 0.6364 0.0404 0.6304 0.184 Uiso 1 1 calc R
H30C H 0.6831 0.1346 0.6072 0.184 Uiso 1 1 calc R
C31 C 0.6790(12) 0.5948(19) 0.5507(7) 0.146(7) Uani 1 1 d .
C32 C 0.6942(13) 0.7468(18) 0.5464(6) 0.201(11) Uani 1 1 d .
H32A H 0.7409 0.7619 0.5577 0.301 Uiso 1 1 calc R
H32B H 0.6705 0.7998 0.5661 0.301 Uiso 1 1 calc R
H32C H 0.6807 0.7750 0.5127 0.301 Uiso 1 1 calc R
C33 C 0.7241(18) 0.518(3) 0.5262(9) 0.283(19) Uani 1 1 d .
H33A H 0.7573 0.4727 0.5505 0.424 Uiso 1 1 calc R
H33B H 0.7450 0.5815 0.5078 0.424 Uiso 1 1 calc R
H33C H 0.6994 0.4510 0.5043 0.424 Uiso 1 1 calc R
C34 C 0.6041(13) 0.576(3) 0.5252(8) 0.268(17) Uani 1 1 d .
H34A H 0.5906 0.6480 0.5016 0.402 Uiso 1 1 calc R
H34B H 0.5778 0.5790 0.5495 0.402 Uiso 1 1 calc R
H34C H 0.5981 0.4878 0.5087 0.402 Uiso 1 1 calc R
C35 C 0.6510(5) 0.3978(12) 0.8668(4) 0.068(3) Uani 1 1 d .
C36 C 0.7205(6) 0.1994(12) 0.8977(5) 0.086(4) Uani 1 1 d .
H36 H 0.6867 0.1849 0.9168 0.103 Uiso 1 1 calc R
C37 C 0.5844(5) 0.5821(12) 0.8228(6) 0.091(4) Uani 1 1 d .
H37 H 0.5532 0.5550 0.8429 0.109 Uiso 1 1 calc R
C38 C 0.7163(8) 0.0827(13) 0.8603(6) 0.122(5) Uani 1 1 d .
H38A H 0.6734 0.0835 0.8385 0.184 Uiso 1 1 calc R
H38B H 0.7230 -0.0042 0.8772 0.184 Uiso 1 1 calc R
H38C H 0.7497 0.0954 0.8417 0.184 Uiso 1 1 calc R
C39 C 0.7872(6) 0.1974(17) 0.9315(6) 0.136(6) Uani 1 1 d .
H39A H 0.8203 0.2198 0.9135 0.204 Uiso 1 1 calc R
H39B H 0.7957 0.1071 0.9457 0.204 Uiso 1 1 calc R
H39C H 0.7884 0.2641 0.9572 0.204 Uiso 1 1 calc R
C40 C 0.5546(6) 0.5415(13) 0.7707(5) 0.099(4) Uani 1 1 d .
H40A H 0.5840 0.5679 0.7500 0.148 Uiso 1 1 calc R
H40B H 0.5128 0.5873 0.7598 0.148 Uiso 1 1 calc R
H40C H 0.5481 0.4433 0.7689 0.148 Uiso 1 1 calc R
C41 C 0.5958(6) 0.7363(12) 0.8291(7) 0.127(6) Uani 1 1 d .
H41A H 0.6018 0.7600 0.8632 0.191 Uiso 1 1 calc R
H41B H 0.5581 0.7849 0.8104 0.191 Uiso 1 1 calc R
H41C H 0.6346 0.7615 0.8176 0.191 Uiso 1 1 calc R
C42 C 0.6720(8) 0.4109(19) 0.9875(6) 0.151(7) Uani 1 1 d .
H42A H 0.6924 0.3215 0.9888 0.226 Uiso 1 1 calc R
H42B H 0.6652 0.4343 1.0195 0.226 Uiso 1 1 calc R
H42C H 0.7003 0.4784 0.9775 0.226 Uiso 1 1 calc R
C43 C 0.5521(12) 0.580(3) 0.9415(8) 0.266(17) Uani 1 1 d .
H43A H 0.5795 0.6470 0.9303 0.399 Uiso 1 1 calc R
H43B H 0.5474 0.6036 0.9739 0.399 Uiso 1 1 calc R
H43C H 0.5093 0.5778 0.9195 0.399 Uiso 1 1 calc R
C44 C 0.5422(8) 0.0639(13) 0.8855(6) 0.122(5) Uani 1 1 d .
H44A H 0.5857 0.0452 0.9049 0.183 Uiso 1 1 calc R
H44B H 0.5295 -0.0083 0.8617 0.183 Uiso 1 1 calc R
H44C H 0.5112 0.0679 0.9065 0.183 Uiso 1 1 calc R
C45 C 0.4581(5) 0.2980(15) 0.8399(6) 0.116(5) Uani 1 1 d .
H45A H 0.4491 0.3413 0.8686 0.174 Uiso 1 1 calc R
H45B H 0.4274 0.2237 0.8298 0.174 Uiso 1 1 calc R
H45C H 0.4535 0.3646 0.8138 0.174 Uiso 1 1 calc R
C46 C 0.081(3) 0.043(7) 0.976(4) 0.42(4) Uani 0.50 1 d P
C47 C 0.064(3) 0.044(8) 0.912(5) 0.42(4) Uani 0.50 1 d P
C48 C 0.018(4) 0.065(8) 0.992(5) 0.42(4) Uani 0.50 1 d P
C49 C 0.024(4) -0.038(9) 1.035(5) 0.42(4) Uani 0.50 1 d P

loop_
_atom_site_aniso_label
_atom_site_aniso_U_11
_atom_site_aniso_U_22
_atom_site_aniso_U_33
_atom_site_aniso_U_23
_atom_site_aniso_U_13
_atom_site_aniso_U_12
Y1 0.0566(6) 0.0640(7) 0.0772(8) -0.0022(6) 0.0213(5) -0.0026(5)
O1 0.061(4) 0.080(5) 0.103(6) -0.018(4) 0.024(4) -0.011(4)
O2 0.089(5) 0.073(4) 0.051(5) 0.001(4) 0.013(4) -0.023(4)
O3 0.63(14) 0.31(7) 0.38(8) 0.19(6) -0.12(8) -0.19(8)
N1 0.070(5) 0.082(6) 0.077(7) -0.005(5) 0.028(5) 0.000(5)
N2 0.074(5) 0.066(5) 0.062(6) -0.018(5) 0.021(4) -0.014(4)
N3 0.053(5) 0.058(5) 0.100(7) 0.002(5) 0.029(4) 0.006(4)
N4 0.084(6) 0.063(5) 0.087(7) 0.013(5) 0.027(5) 0.001(5)
N5 0.068(5) 0.074(5) 0.058(6) -0.020(4) 0.030(4) -0.008(4)
Si1 0.103(3) 0.128(3) 0.098(3) -0.030(3) 0.046(2) -0.011(2)
Si2 0.0684(18) 0.081(2) 0.094(3) -0.0163(19) 0.0257(17) -0.0092(16)
C1 0.051(6) 0.062(6) 0.109(10) 0.015(7) 0.017(6) -0.008(5)
C2 0.057(6) 0.085(8) 0.108(10) 0.008(7) 0.031(6) 0.003(6)
C3 0.057(7) 0.120(10) 0.100(11) 0.003(9) 0.018(6) 0.013(7)
C4 0.059(6) 0.130(11) 0.083(10) 0.015(8) 0.009(6) -0.011(7)
C5 0.078(8) 0.118(10) 0.079(10) 0.004(8) 0.004(7) 0.002(7)
C6 0.062(6) 0.063(7) 0.102(10) 0.004(6) 0.013(6) 0.005(5)
C7 0.056(6) 0.085(8) 0.076(9) 0.002(7) 0.007(5) -0.007(6)
C8 0.065(6) 0.081(8) 0.083(10) 0.005(7) 0.026(6) -0.018(6)
C9 0.109(10) 0.070(8) 0.111(13) -0.013(8) 0.035(8) -0.035(7)
C10 0.108(9) 0.119(11) 0.044(8) -0.003(8) 0.022(6) -0.009(8)
C11 0.125(10) 0.092(9) 0.064(9) 0.015(8) 0.041(8) 0.000(8)
C12 0.085(8) 0.076(8) 0.082(10) -0.012(7) 0.029(7) -0.010(6)
C13 0.070(7) 0.095(9) 0.074(9) 0.000(6) 0.007(6) -0.009(6)
C14 0.064(6) 0.075(7) 0.120(11) 0.003(7) 0.011(6) -0.025(6)
C15 0.073(7) 0.077(7) 0.097(10) 0.009(7) 0.006(6) 0.018(6)
C16 0.076(7) 0.085(8) 0.081(9) 0.017(7) 0.031(6) 0.002(6)
C17 0.111(9) 0.073(7) 0.095(10) -0.005(7) 0.035(8) 0.007(7)
C18 0.090(9) 0.118(11) 0.129(13) 0.036(9) 0.045(8) 0.016(8)
C19 0.069(7) 0.075(8) 0.136(13) -0.032(8) 0.048(7) -0.001(6)
C20 0.092(10) 0.157(15) 0.25(2) -0.070(15) 0.063(12) 0.017(10)
C21 0.099(10) 0.091(10) 0.211(19) -0.021(11) 0.039(11) 0.009(9)
C22 0.116(11) 0.132(12) 0.113(13) -0.036(10) 0.039(9) -0.019(10)
C23 0.088(9) 0.142(13) 0.105(13) -0.013(10) 0.016(8) -0.034(9)
C24 0.145(15) 0.152(17) 0.29(3) -0.042(18) 0.022(16) -0.082(14)
C25 0.089(10) 0.39(3) 0.102(14) 0.071(17) -0.030(10) -0.065(15)
C26 0.058(7) 0.24(2) 0.138(15) 0.013(13) 0.019(9) -0.014(10)
C27 0.088(8) 0.074(7) 0.086(9) -0.012(7) 0.036(7) -0.020(6)
C28 0.127(11) 0.079(8) 0.127(13) -0.003(8) 0.013(10) 0.000(8)
C29 0.096(9) 0.103(9) 0.122(12) 0.000(8) 0.039(8) -0.020(8)
C30 0.157(13) 0.118(11) 0.095(12) -0.032(9) 0.033(9) -0.043(10)
C31 0.22(2) 0.127(13) 0.091(14) 0.012(11) 0.041(14) -0.023(14)
C32 0.39(3) 0.125(14) 0.076(12) 0.039(10) 0.027(15) -0.077(17)
C33 0.50(6) 0.25(3) 0.18(3) 0.07(2) 0.25(3) 0.10(3)
C34 0.23(3) 0.43(5) 0.116(19) 0.07(2) -0.012(18) -0.11(3)
C35 0.055(6) 0.087(8) 0.069(8) -0.023(6) 0.026(5) -0.017(6)
C36 0.082(8) 0.081(8) 0.100(10) 0.012(7) 0.030(7) 0.011(6)
C37 0.056(6) 0.077(7) 0.145(14) 0.017(8) 0.033(7) 0.024(6)
C38 0.146(13) 0.074(8) 0.157(15) -0.011(9) 0.056(11) 0.019(8)
C39 0.094(9) 0.152(13) 0.149(15) 0.081(11) 0.000(9) 0.013(10)
C40 0.070(7) 0.109(10) 0.117(12) 0.035(9) 0.022(8) 0.030(7)
C41 0.075(8) 0.071(8) 0.240(19) 0.019(10) 0.043(9) 0.026(7)
C42 0.161(15) 0.190(16) 0.082(12) -0.036(11) -0.018(10) 0.001(13)
C43 0.25(3) 0.39(4) 0.125(18) -0.10(2) -0.031(16) 0.20(3)
C44 0.144(13) 0.086(9) 0.141(15) 0.009(9) 0.042(11) -0.020(9)
C45 0.057(6) 0.130(12) 0.160(14) -0.030(10) 0.024(8) -0.003(7)
C46 0.20(4) 0.24(4) 0.67(11) 0.14(5) -0.20(5) 0.03(3)
C47 0.20(4) 0.24(4) 0.67(11) 0.14(5) -0.20(5) 0.03(3)
C48 0.20(4) 0.24(4) 0.67(11) 0.14(5) -0.20(5) 0.03(3)
C49 0.20(4) 0.24(4) 0.67(11) 0.14(5) -0.20(5) 0.03(3)

loop_
_atom_type_symbol
_atom_type_description
_atom_type_scat_dispersion_real
_atom_type_scat_dispersion_imag
_atom_type_scat_source
C C 0.0033 0.0016 'International Tables Vol C Tables 4.2.6.8 and 6.1.1.4'
H H 0.0000 0.0000 'International Tables Vol C Tables 4.2.6.8 and 6.1.1.4'
N N 0.0061 0.0033 'International Tables Vol C Tables 4.2.6.8 and 6.1.1.4'
O O 0.0106 0.0060 'International Tables Vol C Tables 4.2.6.8 and 6.1.1.4'
Si Si 0.0817 0.0704 'International Tables Vol C Tables 4.2.6.8 and 6.1.1.4'
Y Y -2.7962 3.5667 'International Tables Vol C Tables 4.2.6.8 and 6.1.1.4'

loop_
_geom_angle_atom_site_label_1
_geom_angle_atom_site_label_2
_geom_angle_atom_site_label_3
_geom_angle
_geom_angle_site_symmetry_1
_geom_angle_site_symmetry_3
O2 Y1 O1 105.4(3) . .
O2 Y1 N3 110.9(3) . .
O1 Y1 N3 96.7(3) . .
O2 Y1 N4 95.9(3) . .
O1 Y1 N4 150.7(3) . .
N3 Y1 N4 56.2(3) . .
O2 Y1 N1 147.4(3) . .
O1 Y1 N1 79.2(3) . .
N3 Y1 N1 100.3(4) . .
N4 Y1 N1 93.6(3) . .
O2 Y1 N2 76.7(3) . .
O1 Y1 N2 95.3(3) . .
N3 Y1 N2 163.3(3) . .
N4 Y1 N2 109.3(3) . .
N1 Y1 N2 70.8(3) . .
O2 Y1 C35 102.1(3) . .
O1 Y1 C35 125.1(4) . .
N3 Y1 C35 28.6(3) . .
N4 Y1 C35 28.0(3) . .
N1 Y1 C35 100.9(3) . .
N2 Y1 C35 137.2(3) . .
C1 O1 Y1 140.5(7) . .
C7 O2 Y1 144.6(6) . .
C49 O3 C46 77(6) 3_557 .
C49 O3 C49 44(6) 3_557 .
C46 O3 C49 55(4) . .
C14 N1 C17 112.3(9) . .
C14 N1 C13 111.3(8) . .
C17 N1 C13 106.9(9) . .
C14 N1 Y1 110.2(7) . .
C17 N1 Y1 108.7(7) . .
C13 N1 Y1 107.3(6) . .
C15 N2 C18 109.9(10) . .
C15 N2 C16 110.3(8) . .
C18 N2 C16 109.7(9) . .
C15 N2 Y1 105.5(7) . .
C18 N2 Y1 114.8(7) . .
C16 N2 Y1 106.6(6) . .
C35 N3 C36 122.5(9) . .
C35 N3 Y1 95.9(7) . .
C36 N3 Y1 140.6(7) . .
C35 N4 C37 121.2(9) . .
C35 N4 Y1 92.0(6) . .
C37 N4 Y1 137.6(8) . .
C35 N5 Si1 117.8(6) . .
C35 N5 Si2 119.9(7) . .
Si1 N5 Si2 122.2(5) . .
N5 Si1 C43 115.4(8) . .
N5 Si1 C42 111.5(7) . .
C43 Si1 C42 108.9(9) . .
N5 Si2 C45 112.4(5) . .
N5 Si2 C44 112.3(6) . .
C45 Si2 C44 108.2(7) . .
O1 C1 C6 118.6(10) . .
O1 C1 C2 120.7(11) . .
C6 C1 C2 120.7(10) . .
C1 C2 C3 115.2(12) . .
C1 C2 C19 124.7(10) . .
C3 C2 C19 120.1(11) . .
C4 C3 C2 126.3(12) . .
C4 C3 H3 116.8 . .
C2 C3 H3 116.8 . .
C3 C4 C5 115.4(11) . .
C3 C4 C23 125.0(13) . .
C5 C4 C23 119.5(14) . .
C6 C5 C4 121.1(13) . .
C6 C5 H5 119.5 . .
C4 C5 H5 119.5 . .
C5 C6 C1 121.3(11) . .
C5 C6 C13 118.4(12) . .
C1 C6 C13 120.0(10) . .
O2 C7 C8 121.8(11) . .
O2 C7 C12 120.3(11) . .
C8 C7 C12 118.0(12) . .
C9 C8 C7 118.7(11) . .
C9 C8 C27 120.3(11) . .
C7 C8 C27 120.9(12) . .
C10 C9 C8 123.6(12) . .
C10 C9 H9 118.2 . .
C8 C9 H9 118.2 . .
C9 C10 C11 118.0(12) . .
C9 C10 C31 122.6(13) . .
C11 C10 C31 119.4(14) . .
C12 C11 C10 121.3(12) . .
C12 C11 H11 119.3 . .
C10 C11 H11 119.3 . .
C11 C12 C7 120.3(11) . .
C11 C12 C16 121.9(11) . .
C7 C12 C16 117.8(12) . .
C6 C13 N1 117.0(10) . .
C6 C13 H13A 108.0 . .
N1 C13 H13A 108.0 . .
C6 C13 H13B 108.0 . .
N1 C13 H13B 108.0 . .
H13A C13 H13B 107.3 . .
N1 C14 C15 111.6(9) . .
N1 C14 H14A 109.3 . .
C15 C14 H14A 109.3 . .
N1 C14 H14B 109.3 . .
C15 C14 H14B 109.3 . .
H14A C14 H14B 108.0 . .
N2 C15 C14 112.3(9) . .
N2 C15 H15A 109.1 . .
C14 C15 H15A 109.1 . .
N2 C15 H15B 109.1 . .
C14 C15 H15B 109.1 . .
H15A C15 H15B 107.9 . .
N2 C16 C12 116.3(9) . .
N2 C16 H16A 108.2 . .
C12 C16 H16A 108.2 . .
N2 C16 H16B 108.2 . .
C12 C16 H16B 108.2 . .
H16A C16 H16B 107.4 . .
N1 C17 H17A 109.5 . .
N1 C17 H17B 109.5 . .
H17A C17 H17B 109.5 . .
N1 C17 H17C 109.5 . .
H17A C17 H17C 109.5 . .
H17B C17 H17C 109.5 . .
N2 C18 H18A 109.5 . .
N2 C18 H18B 109.5 . .
H18A C18 H18B 109.5 . .
N2 C18 H18C 109.5 . .
H18A C18 H18C 109.5 . .
H18B C18 H18C 109.5 . .
C2 C19 C21 109.0(12) . .
C2 C19 C20 115.2(11) . .
C21 C19 C20 108.0(12) . .
C2 C19 C22 106.0(10) . .
C21 C19 C22 110.5(11) . .
C20 C19 C22 108.1(13) . .
C19 C20 H20A 109.5 . .
C19 C20 H20B 109.5 . .
H20A C20 H20B 109.5 . .
C19 C20 H20C 109.5 . .
H20A C20 H20C 109.5 . .
H20B C20 H20C 109.5 . .
C19 C21 H21A 109.5 . .
C19 C21 H21B 109.5 . .
H21A C21 H21B 109.5 . .
C19 C21 H21C 109.5 . .
H21A C21 H21C 109.5 . .
H21B C21 H21C 109.5 . .
C19 C22 H22A 109.5 . .
C19 C22 H22B 109.5 . .
H22A C22 H22B 109.5 . .
C19 C22 H22C 109.5 . .
H22A C22 H22C 109.5 . .
H22B C22 H22C 109.5 . .
C24 C23 C26 109.7(16) . .
C24 C23 C25 114.1(17) . .
C26 C23 C25 109.7(16) . .
C24 C23 C4 106.6(14) . .
C26 C23 C4 109.6(13) . .
C25 C23 C4 107.1(12) . .
C23 C24 H24A 109.5 . .
C23 C24 H24B 109.5 . .
H24A C24 H24B 109.5 . .
C23 C24 H24C 109.5 . .
H24A C24 H24C 109.5 . .
H24B C24 H24C 109.5 . .
C23 C25 H25A 109.5 . .
C23 C25 H25B 109.5 . .
H25A C25 H25B 109.5 . .
C23 C25 H25C 109.5 . .
H25A C25 H25C 109.5 . .
H25B C25 H25C 109.5 . .
C23 C26 H26A 109.5 . .
C23 C26 H26B 109.5 . .
H26A C26 H26B 109.5 . .
C23 C26 H26C 109.5 . .
H26A C26 H26C 109.5 . .
H26B C26 H26C 109.5 . .
C30 C27 C28 107.1(11) . .
C30 C27 C8 111.8(11) . .
C28 C27 C8 109.7(10) . .
C30 C27 C29 107.6(11) . .
C28 C27 C29 111.7(12) . .
C8 C27 C29 108.9(10) . .
C27 C28 H28A 109.5 . .
C27 C28 H28B 109.5 . .
H28A C28 H28B 109.5 . .
C27 C28 H28C 109.5 . .
H28A C28 H28C 109.5 . .
H28B C28 H28C 109.5 . .
C27 C29 H29A 109.5 . .
C27 C29 H29B 109.5 . .
H29A C29 H29B 109.5 . .
C27 C29 H29C 109.5 . .
H29A C29 H29C 109.5 . .
H29B C29 H29C 109.5 . .
C27 C30 H30A 109.5 . .
C27 C30 H30B 109.5 . .
H30A C30 H30B 109.5 . .
C27 C30 H30C 109.5 . .
H30A C30 H30C 109.5 . .
H30B C30 H30C 109.5 . .
C33 C31 C10 111.2(18) . .
C33 C31 C32 107(2) . .
C10 C31 C32 114.2(15) . .
C33 C31 C34 113(2) . .
C10 C31 C34 105.2(16) . .
C32 C31 C34 106(2) . .
C31 C32 H32A 109.5 . .
C31 C32 H32B 109.5 . .
H32A C32 H32B 109.5 . .
C31 C32 H32C 109.5 . .
H32A C32 H32C 109.5 . .
H32B C32 H32C 109.5 . .
C31 C33 H33A 109.5 . .
C31 C33 H33B 109.5 . .
H33A C33 H33B 109.5 . .
C31 C33 H33C 109.5 . .
H33A C33 H33C 109.5 . .
H33B C33 H33C 109.5 . .
C31 C34 H34A 109.5 . .
C31 C34 H34B 109.5 . .
H34A C34 H34B 109.5 . .
C31 C34 H34C 109.5 . .
H34A C34 H34C 109.5 . .
H34B C34 H34C 109.5 . .
N4 C35 N3 114.6(9) . .
N4 C35 N5 124.1(10) . .
N3 C35 N5 121.3(11) . .
N4 C35 Y1 60.0(6) . .
N3 C35 Y1 55.5(5) . .
N5 C35 Y1 171.3(7) . .
N3 C36 C39 111.5(10) . .
N3 C36 C38 109.1(11) . .
C39 C36 C38 109.3(12) . .
N3 C36 H36 109.0 . .
C39 C36 H36 109.0 . .
C38 C36 H36 109.0 . .
N4 C37 C40 113.6(10) . .
N4 C37 C41 107.0(10) . .
C40 C37 C41 113.0(12) . .
N4 C37 H37 107.7 . .
C40 C37 H37 107.7 . .
C41 C37 H37 107.7 . .
C36 C38 H38A 109.5 . .
C36 C38 H38B 109.5 . .
H38A C38 H38B 109.5 . .
C36 C38 H38C 109.5 . .
H38A C38 H38C 109.5 . .
H38B C38 H38C 109.5 . .
C36 C39 H39A 109.5 . .
C36 C39 H39B 109.5 . .
H39A C39 H39B 109.5 . .
C36 C39 H39C 109.5 . .
H39A C39 H39C 109.5 . .
H39B C39 H39C 109.5 . .
C37 C40 H40A 109.5 . .
C37 C40 H40B 109.5 . .
H40A C40 H40B 109.5 . .
C37 C40 H40C 109.5 . .
H40A C40 H40C 109.5 . .
H40B C40 H40C 109.5 . .
C37 C41 H41A 109.5 . .
C37 C41 H41B 109.5 . .
H41A C41 H41B 109.5 . .
C37 C41 H41C 109.5 . .
H41A C41 H41C 109.5 . .
H41B C41 H41C 109.5 . .
Si1 C42 H42A 109.5 . .
Si1 C42 H42B 109.5 . .
H42A C42 H42B 109.5 . .
Si1 C42 H42C 109.5 . .
H42A C42 H42C 109.5 . .
H42B C42 H42C 109.5 . .
Si1 C43 H43A 109.5 . .
Si1 C43 H43B 109.5 . .
H43A C43 H43B 109.5 . .
Si1 C43 H43C 109.5 . .
H43A C43 H43C 109.5 . .
H43B C43 H43C 109.5 . .
Si2 C44 H44A 109.5 . .
Si2 C44 H44B 109.5 . .
H44A C44 H44B 109.5 . .
Si2 C44 H44C 109.5 . .
H44A C44 H44C 109.5 . .
H44B C44 H44C 109.5 . .
Si2 C45 H45A 109.5 . .
Si2 C45 H45B 109.5 . .
H45A C45 H45B 109.5 . .
Si2 C45 H45C 109.5 . .
H45A C45 H45C 109.5 . .
H45B C45 H45C 109.5 . .
C47 C46 O3 76(4) . .
C46 C47 C48 32(4) . .
C49 C48 C49 109(10) 3_557 .
C49 C48 C48 69(8) 3_557 3_557
C49 C48 C48 40(6) . 3_557
C49 C48 C47 76(10) 3_557 .
C49 C48 C47 129(7) . .
C48 C48 C47 117(10) 3_557 .
C48 C49 O3 70(7) 3_557 3_557
C48 C49 C48 71(10) 3_557 .
O3 C49 C48 138(9) 3_557 .
C48 C49 O3 67(8) 3_557 .
O3 C49 O3 136(6) 3_557 .
C48 C49 O3 7(5) . .

loop_
_geom_bond_atom_site_label_1
_geom_bond_atom_site_label_2
_geom_bond_distance
_geom_bond_site_symmetry_2
Y1 O2 2.093(9) .
Y1 O1 2.117(8) .
Y1 N3 2.312(9) .
Y1 N4 2.418(10) .
Y1 N1 2.538(10) .
Y1 N2 2.574(9) .
Y1 C35 2.791(11) .
O1 C1 1.347(11) .
O2 C7 1.328(13) .
O3 C49 1.25(9) 3_557
O3 C46 2.06(11) .
O3 C49 2.86(12) .
N1 C14 1.482(14) .
N1 C17 1.482(14) .
N1 C13 1.524(13) .
N2 C15 1.439(13) .
N2 C18 1.454(14) .
N2 C16 1.501(13) .
N3 C35 1.343(12) .
N3 C36 1.470(14) .
N4 C35 1.309(13) .
N4 C37 1.495(14) .
N5 C35 1.437(12) .
N5 Si1 1.726(10) .
N5 Si2 1.744(9) .
Si1 C43 1.86(2) .
Si1 C42 1.877(15) .
Si2 C45 1.846(12) .
Si2 C44 1.859(13) .
C1 C6 1.392(16) .
C1 C2 1.401(15) .
C2 C3 1.418(15) .
C2 C19 1.525(16) .
C3 C4 1.373(18) .
C3 H3 0.9400 .
C4 C5 1.415(17) .
C4 C23 1.557(18) .
C5 C6 1.379(16) .
C5 H5 0.9400 .
C6 C13 1.505(16) .
C7 C8 1.412(16) .
C7 C12 1.434(16) .
C8 C9 1.391(17) .
C8 C27 1.532(16) .
C9 C10 1.370(17) .
C9 H9 0.9400 .
C10 C11 1.390(17) .
C10 C31 1.53(2) .
C11 C12 1.382(16) .
C11 H11 0.9400 .
C12 C16 1.510(16) .
C13 H13A 0.9800 .
C13 H13B 0.9800 .
C14 C15 1.502(15) .
C14 H14A 0.9800 .
C14 H14B 0.9800 .
C15 H15A 0.9800 .
C15 H15B 0.9800 .
C16 H16A 0.9800 .
C16 H16B 0.9800 .
C17 H17A 0.9700 .
C17 H17B 0.9700 .
C17 H17C 0.9700 .
C18 H18A 0.9700 .
C18 H18B 0.9700 .
C18 H18C 0.9700 .
C19 C21 1.532(18) .
C19 C20 1.544(16) .
C19 C22 1.575(19) .
C20 H20A 0.9700 .
C20 H20B 0.9700 .
C20 H20C 0.9700 .
C21 H21A 0.9700 .
C21 H21B 0.9700 .
C21 H21C 0.9700 .
C22 H22A 0.9700 .
C22 H22B 0.9700 .
C22 H22C 0.9700 .
C23 C24 1.49(2) .
C23 C26 1.54(2) .
C23 C25 1.55(2) .
C24 H24A 0.9700 .
C24 H24B 0.9700 .
C24 H24C 0.9700 .
C25 H25A 0.9700 .
C25 H25B 0.9700 .
C25 H25C 0.9700 .
C26 H26A 0.9700 .
C26 H26B 0.9700 .
C26 H26C 0.9700 .
C27 C30 1.519(17) .
C27 C28 1.524(16) .
C27 C29 1.539(16) .
C28 H28A 0.9700 .
C28 H28B 0.9700 .
C28 H28C 0.9700 .
C29 H29A 0.9700 .
C29 H29B 0.9700 .
C29 H29C 0.9700 .
C30 H30A 0.9700 .
C30 H30B 0.9700 .
C30 H30C 0.9700 .
C31 C33 1.49(3) .
C31 C32 1.53(2) .
C31 C34 1.58(3) .
C32 H32A 0.9700 .
C32 H32B 0.9700 .
C32 H32C 0.9700 .
C33 H33A 0.9700 .
C33 H33B 0.9700 .
C33 H33C 0.9700 .
C34 H34A 0.9700 .
C34 H34B 0.9700 .
C34 H34C 0.9700 .
C36 C39 1.507(16) .
C36 C38 1.542(17) .
C36 H36 0.9900 .
C37 C40 1.517(18) .
C37 C41 1.531(16) .
C37 H37 0.9900 .
C38 H38A 0.9700 .
C38 H38B 0.9700 .
C38 H38C 0.9700 .
C39 H39A 0.9700 .
C39 H39B 0.9700 .
C39 H39C 0.9700 .
C40 H40A 0.9700 .
C40 H40B 0.9700 .
C40 H40C 0.9700 .
C41 H41A 0.9700 .
C41 H41B 0.9700 .
C41 H41C 0.9700 .
C42 H42A 0.9700 .
C42 H42B 0.9700 .
C42 H42C 0.9700 .
C43 H43A 0.9700 .
C43 H43B 0.9700 .
C43 H43C 0.9700 .
C44 H44A 0.9700 .
C44 H44B 0.9700 .
C44 H44C 0.9700 .
C45 H45A 0.9700 .
C45 H45B 0.9700 .
C45 H45C 0.9700 .
C46 C47 1.77(18) .
C47 C48 2.66(19) .
C48 C49 1.07(10) 3_557
C48 C49 1.55(13) .
C48 C48 1.57(17) 3_557
C49 C48 1.07(10) 3_557
C49 O3 1.25(9) 3_557

loop_
_geom_torsion_atom_site_label_1
_geom_torsion_atom_site_label_2
_geom_torsion_atom_site_label_3
_geom_torsion_atom_site_label_4
_geom_torsion
_geom_torsion_site_symmetry_1
_geom_torsion_site_symmetry_4
O2 Y1 O1 C1 126.9(12) . .
N3 Y1 O1 C1 -119.2(12) . .
N4 Y1 O1 C1 -98.1(13) . .
N1 Y1 O1 C1 -20.0(12) . .
N2 Y1 O1 C1 49.3(12) . .
C35 Y1 O1 C1 -115.8(12) . .
O1 Y1 O2 C7 -87.2(12) . .
N3 Y1 O2 C7 169.1(12) . .
N4 Y1 O2 C7 113.1(12) . .
N1 Y1 O2 C7 6.9(15) . .
N2 Y1 O2 C7 4.7(12) . .
C35 Y1 O2 C7 140.7(12) . .
O2 Y1 N1 C14 -8.3(10) . .
O1 Y1 N1 C14 93.6(7) . .
N3 Y1 N1 C14 -171.5(7) . .
N4 Y1 N1 C14 -115.1(7) . .
N2 Y1 N1 C14 -6.0(7) . .
C35 Y1 N1 C14 -142.4(7) . .
O2 Y1 N1 C17 115.2(8) . .
O1 Y1 N1 C17 -143.0(7) . .
N3 Y1 N1 C17 -48.0(7) . .
N4 Y1 N1 C17 8.4(7) . .
N2 Y1 N1 C17 117.5(8) . .
C35 Y1 N1 C17 -18.9(8) . .
O2 Y1 N1 C13 -129.6(7) . .
O1 Y1 N1 C13 -27.7(7) . .
N3 Y1 N1 C13 67.2(7) . .
N4 Y1 N1 C13 123.6(7) . .
N2 Y1 N1 C13 -127.3(7) . .
C35 Y1 N1 C13 96.3(7) . .
O2 Y1 N2 C15 154.8(7) . .
O1 Y1 N2 C15 -100.6(6) . .
N3 Y1 N2 C15 35.5(13) . .
N4 Y1 N2 C15 63.2(7) . .
N1 Y1 N2 C15 -23.9(6) . .
C35 Y1 N2 C15 61.3(8) . .
O2 Y1 N2 C18 -84.1(8) . .
O1 Y1 N2 C18 20.5(8) . .
N3 Y1 N2 C18 156.6(10) . .
N4 Y1 N2 C18 -175.7(8) . .
N1 Y1 N2 C18 97.2(9) . .
C35 Y1 N2 C18 -177.6(8) . .
O2 Y1 N2 C16 37.6(6) . .
O1 Y1 N2 C16 142.2(6) . .
N3 Y1 N2 C16 -81.8(11) . .
N4 Y1 N2 C16 -54.1(7) . .
N1 Y1 N2 C16 -141.2(7) . .
C35 Y1 N2 C16 -55.9(8) . .
O2 Y1 N3 C35 -76.5(6) . .
O1 Y1 N3 C35 174.1(6) . .
N4 Y1 N3 C35 6.4(6) . .
N1 Y1 N3 C35 93.9(6) . .
N2 Y1 N3 C35 38.3(13) . .
O2 Y1 N3 C36 90.7(11) . .
O1 Y1 N3 C36 -18.7(11) . .
N4 Y1 N3 C36 173.6(12) . .
N1 Y1 N3 C36 -98.9(11) . .
N2 Y1 N3 C36 -154.5(10) . .
C35 Y1 N3 C36 167.2(15) . .
O2 Y1 N4 C35 104.8(7) . .
O1 Y1 N4 C35 -32.0(10) . .
N3 Y1 N4 C35 -6.5(6) . .
N1 Y1 N4 C35 -106.5(7) . .
N2 Y1 N4 C35 -177.3(6) . .
O2 Y1 N4 C37 -39.2(11) . .
O1 Y1 N4 C37 -176.0(9) . .
N3 Y1 N4 C37 -150.5(12) . .
N1 Y1 N4 C37 109.6(11) . .
N2 Y1 N4 C37 38.8(11) . .
C35 Y1 N4 C37 -143.9(15) . .
C35 N5 Si1 C43 78.1(14) . .
Si2 N5 Si1 C43 -97.8(12) . .
C35 N5 Si1 C42 -46.9(11) . .
Si2 N5 Si1 C42 137.3(8) . .
C35 N5 Si2 C45 -117.8(9) . .
Si1 N5 Si2 C45 58.0(9) . .
C35 N5 Si2 C44 120.0(10) . .
Si1 N5 Si2 C44 -64.2(8) . .
Y1 O1 C1 C6 35.1(17) . .
Y1 O1 C1 C2 -146.1(9) . .
O1 C1 C2 C3 177.5(10) . .
C6 C1 C2 C3 -3.7(16) . .
O1 C1 C2 C19 0.5(18) . .
C6 C1 C2 C19 179.2(12) . .
C1 C2 C3 C4 3(2) . .
C19 C2 C3 C4 -179.9(13) . .
C2 C3 C4 C5 1(2) . .
C2 C3 C4 C23 176.0(13) . .
C3 C4 C5 C6 -3.2(19) . .
C23 C4 C5 C6 -178.9(12) . .
C4 C5 C6 C1 2.4(19) . .
C4 C5 C6 C13 176.2(11) . .
O1 C1 C6 C5 -179.9(11) . .
C2 C1 C6 C5 1.3(18) . .
O1 C1 C6 C13 6.4(16) . .
C2 C1 C6 C13 -172.4(10) . .
Y1 O2 C7 C8 157.3(9) . .
Y1 O2 C7 C12 -23.2(18) . .
O2 C7 C8 C9 -179.2(10) . .
C12 C7 C8 C9 1.3(15) . .
O2 C7 C8 C27 4.0(16) . .
C12 C7 C8 C27 -175.5(10) . .
C7 C8 C9 C10 0.5(18) . .
C27 C8 C9 C10 177.3(12) . .
C8 C9 C10 C11 -1(2) . .
C8 C9 C10 C31 179.0(15) . .
C9 C10 C11 C12 -1(2) . .
C31 C10 C11 C12 179.4(15) . .
C10 C11 C12 C7 2.6(18) . .
C10 C11 C12 C16 -175.1(12) . .
O2 C7 C12 C11 177.7(10) . .
C8 C7 C12 C11 -2.8(16) . .
O2 C7 C12 C16 -4.6(15) . .
C8 C7 C12 C16 174.9(10) . .
C5 C6 C13 N1 124.1(12) . .
C1 C6 C13 N1 -62.0(14) . .
C14 N1 C13 C6 -53.4(13) . .
C17 N1 C13 C6 -176.4(9) . .
Y1 N1 C13 C6 67.2(10) . .
C17 N1 C14 C15 -86.0(12) . .
C13 N1 C14 C15 154.2(10) . .
Y1 N1 C14 C15 35.3(11) . .
C18 N2 C15 C14 -70.8(13) . .
C16 N2 C15 C14 168.1(9) . .
Y1 N2 C15 C14 53.4(10) . .
N1 C14 C15 N2 -63.5(13) . .
C15 N2 C16 C12 173.4(10) . .
C18 N2 C16 C12 52.3(13) . .
Y1 N2 C16 C12 -72.6(10) . .
C11 C12 C16 N2 -124.3(12) . .
C7 C12 C16 N2 58.0(14) . .
C1 C2 C19 C21 -59.6(16) . .
C3 C2 C19 C21 123.5(12) . .
C1 C2 C19 C20 178.9(13) . .
C3 C2 C19 C20 2.0(19) . .
C1 C2 C19 C22 59.4(15) . .
C3 C2 C19 C22 -117.5(12) . .
C3 C4 C23 C24 127.7(17) . .
C5 C4 C23 C24 -57.1(19) . .
C3 C4 C23 C26 9(2) . .
C5 C4 C23 C26 -175.7(13) . .
C3 C4 C23 C25 -109.8(18) . .
C5 C4 C23 C25 65.4(19) . .
C9 C8 C27 C30 3.1(16) . .
C7 C8 C27 C30 179.8(11) . .
C9 C8 C27 C28 121.7(13) . .
C7 C8 C27 C28 -61.5(14) . .
C9 C8 C27 C29 -115.7(12) . .
C7 C8 C27 C29 61.1(14) . .
C9 C10 C31 C33 -58(3) . .
C11 C10 C31 C33 122(2) . .
C9 C10 C31 C32 -179.0(17) . .
C11 C10 C31 C32 1(3) . .
C9 C10 C31 C34 65(2) . .
C11 C10 C31 C34 -115.4(19) . .
C37 N4 C35 N3 162.7(10) . .
Y1 N4 C35 N3 10.3(9) . .
C37 N4 C35 N5 -18.6(17) . .
Y1 N4 C35 N5 -171.0(9) . .
C37 N4 C35 Y1 152.3(12) . .
C36 N3 C35 N4 178.7(10) . .
Y1 N3 C35 N4 -10.9(10) . .
C36 N3 C35 N5 0.0(15) . .
Y1 N3 C35 N5 170.4(8) . .
C36 N3 C35 Y1 -170.4(11) . .
Si1 N5 C35 N4 -81.1(12) . .
Si2 N5 C35 N4 94.9(11) . .
Si1 N5 C35 N3 97.5(10) . .
Si2 N5 C35 N3 -86.5(11) . .
Si1 N5 C35 Y1 163(5) . .
Si2 N5 C35 Y1 -21(6) . .
O2 Y1 C35 N4 -79.6(7) . .
O1 Y1 C35 N4 161.5(6) . .
N3 Y1 C35 N4 168.6(10) . .
N1 Y1 C35 N4 77.1(7) . .
N2 Y1 C35 N4 3.7(8) . .
O2 Y1 C35 N3 111.8(6) . .
O1 Y1 C35 N3 -7.1(7) . .
N4 Y1 C35 N3 -168.6(10) . .
N1 Y1 C35 N3 -91.5(7) . .
N2 Y1 C35 N3 -164.9(6) . .
O2 Y1 C35 N5 41(5) . .
O1 Y1 C35 N5 -78(5) . .
N3 Y1 C35 N5 -71(5) . .
N4 Y1 C35 N5 121(6) . .
N1 Y1 C35 N5 -162(5) . .
N2 Y1 C35 N5 124(5) . .
C35 N3 C36 C39 -134.5(12) . .
Y1 N3 C36 C39 60.7(16) . .
C35 N3 C36 C38 104.8(13) . .
Y1 N3 C36 C38 -60.1(15) . .
C35 N4 C37 C40 -91.1(14) . .
Y1 N4 C37 C40 45.4(15) . .
C35 N4 C37 C41 143.5(12) . .
Y1 N4 C37 C41 -79.9(15) . .
C49 O3 C46 C47 98(8) 3_557 .
C49 O3 C46 C47 141(5) . .
O3 C46 C47 C48 -25(4) . .
C46 C47 C48 C49 -159(9) . 3_557
C46 C47 C48 C49 -56(8) . .
C46 C47 C48 C48 -102(8) . 3_557
C49 C48 C49 C48 0.000(11) 3_557 3_557
C47 C48 C49 C48 -87(13) . 3_557
C49 C48 C49 O3 19(18) 3_557 3_557
C48 C48 C49 O3 19(18) 3_557 3_557
C47 C48 C49 O3 -68(17) . 3_557
C49 C48 C49 O3 -50(33) 3_557 .
C48 C48 C49 O3 -50(33) 3_557 .
C47 C48 C49 O3 -137(40) . .
C49 O3 C49 C48 -10(10) 3_557 3_557
C46 O3 C49 C48 -118(13) . 3_557
C49 O3 C49 O3 0.00(3) 3_557 3_557
C46 O3 C49 O3 -108(14) . 3_557
C49 O3 C49 C48 118(43) 3_557 .
C46 O3 C49 C48 9(37) . .
